data_2228491
loop_
_publ_author_name
'Fang, Wei'

_publ_section_title
;
 Triaqua(benzene-1,3-dicarboxylato)(4,5-diazafluoren-9-one)cadmium(II)
 pentahydrate
;
_journal_coeditor_code NK2061
_journal_issue 12
_journal_name_full 'Acta Crystallographica Section E'
_journal_page_first m1572
_journal_page_last m1573
_journal_paper_doi 10.1107/S1600536810045551
_journal_volume 66
_journal_year 2010
_chemical_formula_iupac '[Cd (C8 H4 O4) (C11 H6 N2 O) (H2 O)3], 5H2 O'
_chemical_formula_moiety 'C19 H16 Cd1 N2 O8, 5(H2 O)'
_chemical_formula_sum 'C19 H26 Cd N2 O13'
_chemical_formula_weight 602.83
_chemical_name_systematic
;
Triaqua(benzene-1,3-dicarboxylato)(4,5-diazafluoren-9-one)cadmium(II)
pentahydrate
;
_space_group_IT_number 14
_symmetry_cell_setting monoclinic
_symmetry_space_group_name_Hall '-P 2yn'
_symmetry_space_group_name_H-M 'P 1 21/n 1'
_atom_sites_solution_hydrogens geom
_atom_sites_solution_primary direct
_atom_sites_solution_secondary difmap
_audit_creation_method SHELXL-97
_cell_angle_alpha 90.00
_cell_angle_beta 106.5790(10)
_cell_angle_gamma 90.00
_cell_formula_units_Z 4
_cell_length_a 7.1218(6)
_cell_length_b 31.893(3)
_cell_length_c 11.0278(9)
_cell_measurement_temperature 292(2)
_cell_measurement_theta_max 26.3
_cell_measurement_theta_min 2.03
_cell_volume 2400.7(4)
_computing_cell_refinement 'SAINT (Bruker, 1998)'
_computing_data_collection 'SMART (Bruker, 1998)'
_computing_data_reduction 'SAINT (Bruker, 1998)'
_computing_molecular_graphics 'SHELXTL (Sheldrick, 2008)'
_computing_publication_material 'SHELXTL (Sheldrick, 2008)'
_computing_structure_refinement 'SHELXL97 (Sheldrick, 2008)'
_computing_structure_solution 'SHELXS97 (Sheldrick, 2008)'
_diffrn_ambient_temperature 292(2)
_diffrn_detector_area_resol_mean 0
_diffrn_measured_fraction_theta_full 0.998
_diffrn_measured_fraction_theta_max 0.998
_diffrn_measurement_device_type 'Bruker SMART'
_diffrn_measurement_method \w
_diffrn_radiation_monochromator graphite
_diffrn_radiation_source 'fine-focus sealed tube'
_diffrn_radiation_type MoK\a
_diffrn_radiation_wavelength 0.71073
_diffrn_reflns_av_R_equivalents 0.0644
_diffrn_reflns_av_sigmaI/netI 0.0572
_diffrn_reflns_limit_h_max 8
_diffrn_reflns_limit_h_min -5
_diffrn_reflns_limit_k_max 39
_diffrn_reflns_limit_k_min -39
_diffrn_reflns_limit_l_max 13
_diffrn_reflns_limit_l_min -13
_diffrn_reflns_number 14040
_diffrn_reflns_theta_full 26.03
_diffrn_reflns_theta_max 26.03
_diffrn_reflns_theta_min 2.03
_diffrn_standards_decay_% 0
_diffrn_standards_interval_count 0
_diffrn_standards_interval_time 0
_diffrn_standards_number 0
_exptl_absorpt_coefficient_mu 0.979
_exptl_absorpt_correction_T_max 0.839
_exptl_absorpt_correction_T_min 0.762
_exptl_absorpt_correction_type multi-scan
_exptl_absorpt_process_details '(SADABS; Bruker, 1998)'
_exptl_crystal_colour yellow
_exptl_crystal_density_diffrn 1.665
_exptl_crystal_density_method 'not measured'
_exptl_crystal_description block
_exptl_crystal_F_000 1224
_exptl_crystal_size_max 0.54
_exptl_crystal_size_mid 0.23
_exptl_crystal_size_min 0.18
_refine_diff_density_max 0.848
_refine_diff_density_min -0.808
_refine_ls_extinction_method none
_refine_ls_goodness_of_fit_ref 1.067
_refine_ls_hydrogen_treatment constr
_refine_ls_matrix_type full
_refine_ls_number_parameters 325
_refine_ls_number_reflns 4721
_refine_ls_number_restraints 0
_refine_ls_restrained_S_all 1.067
_refine_ls_R_factor_all 0.0648
_refine_ls_R_factor_gt 0.0506
_refine_ls_shift/su_max 0.001
_refine_ls_shift/su_mean 0.000
_refine_ls_structure_factor_coef Fsqd
_refine_ls_weighting_details 'calc w=1/[\s^2^(Fo^2^)+(0.0547P)^2^+1.8475P] where P=(Fo^2^+2Fc^2^)/3'
_refine_ls_weighting_scheme calc
_refine_ls_wR_factor_gt 0.1136
_refine_ls_wR_factor_ref 0.1194
_reflns_number_gt 3839
_reflns_number_total 4721
_reflns_threshold_expression I>2sigma(I)
_cod_data_source_file nk2061.cif
_cod_data_source_block I
_cod_original_sg_symbol_H-M 'P 21/n'
_cod_original_formula_sum 'C19 H26 Cd1 N2 O13'
_cod_database_code 2228491
_cod_database_fobs_code 2228491

loop_
_symmetry_equiv_pos_as_xyz
'x, y, z'
'-x+1/2, y+1/2, -z+1/2'
'-x, -y, -z'
'x-1/2, -y-1/2, z-1/2'

loop_
_atom_site_type_symbol
_atom_site_label
_atom_site_fract_x
_atom_site_fract_y
_atom_site_fract_z
_atom_site_U_iso_or_equiv
_atom_site_adp_type
_atom_site_calc_flag
_atom_site_refinement_flags
_atom_site_occupancy
_atom_site_disorder_assembly
_atom_site_disorder_group
Cd Cd1 0.56424(5) 0.130201(10) 0.55013(3) 0.02848(13) Uani d . 1 . .
O O1 0.7075(5) 0.13446(11) 0.7651(3) 0.0416(9) Uani d . 1 . .
O OW1 0.8374(4) 0.09822(9) 0.5298(3) 0.0312(7) Uani d . 1 . .
H HW1A 0.8890 0.1109 0.4809 0.037 Uiso d R 1 . .
H HW1B 0.9250 0.0942 0.5979 0.037 Uiso d R 1 . .
O O2 0.5183(5) 0.07925(12) 0.7288(3) 0.0456(9) Uani d . 1 . .
O OW2 0.2993(5) 0.16577(13) 0.5563(3) 0.0578(12) Uani d . 1 . .
H HW2A 0.2058 0.1667 0.4891 0.069 Uiso d R 1 . .
H HW2B 0.2668 0.1774 0.6207 0.069 Uiso d R 1 . .
O O3 0.9536(5) 0.18494(9) 1.2167(3) 0.0336(8) Uani d . 1 . .
O OW3 0.7151(6) 0.19952(11) 0.5577(3) 0.0515(10) Uani d . 1 . .
H HW3A 0.7787 0.2095 0.6338 0.062 Uiso d R 1 . .
H HW3B 0.7838 0.2084 0.5131 0.062 Uiso d R 1 . .
O O4 0.9934(5) 0.13719(10) 1.3685(3) 0.0333(8) Uani d . 1 . .
O O5 0.1452(5) 0.05436(10) -0.0081(3) 0.0349(8) Uani d . 1 . .
N N1 0.4690(5) 0.14857(11) 0.3209(3) 0.0259(8) Uani d . 1 . .
N N2 0.3800(5) 0.07067(11) 0.4391(3) 0.0264(8) Uani d . 1 . .
C C1 0.4799(7) 0.18203(14) 0.2489(5) 0.0333(11) Uani d . 1 . .
H H1 0.5383 0.2064 0.2889 0.040 Uiso calc R 1 . .
C C2 0.4087(7) 0.18207(15) 0.1182(5) 0.0359(11) Uani d . 1 . .
H H2A 0.4202 0.2062 0.0733 0.043 Uiso calc R 1 . .
C C3 0.3204(7) 0.14672(15) 0.0531(4) 0.0316(10) Uani d . 1 . .
H H3 0.2742 0.1462 -0.0347 0.038 Uiso calc R 1 . .
C C4 0.3049(6) 0.11249(14) 0.1256(4) 0.0263(9) Uani d . 1 . .
C C5 0.2193(6) 0.06945(14) 0.0947(4) 0.0287(10) Uani d . 1 . .
C C6 0.2442(6) 0.04832(13) 0.2210(4) 0.0245(9) Uani d . 1 . .
C C7 0.1839(6) 0.01058(14) 0.2564(4) 0.0308(10) Uani d . 1 . .
H H7 0.1212 -0.0094 0.1972 0.037 Uiso calc R 1 . .
C C8 0.2219(7) 0.00387(14) 0.3860(4) 0.0334(11) Uani d . 1 . .
H H8 0.1813 -0.0210 0.4147 0.040 Uiso calc R 1 . .
C C9 0.3191(7) 0.03368(14) 0.4727(4) 0.0312(10) Uani d . 1 . .
H H9 0.3436 0.0278 0.5585 0.037 Uiso calc R 1 . .
C C10 0.3391(6) 0.07652(13) 0.3142(4) 0.0221(9) Uani d . 1 . .
C C11 0.3795(6) 0.11571(13) 0.2567(4) 0.0243(9) Uani d . 1 . .
C C12 0.9333(6) 0.14869(14) 1.2546(4) 0.0251(9) Uani d . 1 . .
C C13 0.8319(6) 0.11616(13) 1.1591(4) 0.0234(9) Uani d . 1 . .
C C14 0.7805(6) 0.12412(13) 1.0307(4) 0.0243(9) Uani d . 1 . .
H H14 0.8081 0.1503 1.0025 0.029 Uiso calc R 1 . .
C C15 0.6886(6) 0.09410(14) 0.9428(4) 0.0274(10) Uani d . 1 . .
C C16 0.6496(7) 0.05520(15) 0.9856(5) 0.0338(11) Uani d . 1 . .
H H16 0.5879 0.0349 0.9274 0.041 Uiso calc R 1 . .
C C17 0.7005(7) 0.04609(14) 1.1122(5) 0.0337(11) Uani d . 1 . .
H H17 0.6737 0.0197 1.1393 0.040 Uiso calc R 1 . .
C C18 0.7922(6) 0.07636(14) 1.2003(4) 0.0285(10) Uani d . 1 . .
H H18 0.8271 0.0702 1.2863 0.034 Uiso calc R 1 . .
C C19 0.6332(6) 0.10307(16) 0.8034(4) 0.0321(11) Uani d . 1 . .
O OW4 0.1300(5) 0.07422(14) 0.7339(3) 0.0625(12) Uani d . 1 . .
H HW4A 0.1331 0.0676 0.8169 0.075 Uiso d R 1 . .
H HW4B 0.2467 0.0716 0.7319 0.075 Uiso d R 1 . .
O OW5 0.2756(7) 0.19371(15) 0.7778(4) 0.0766(14) Uani d . 1 . .
H HW5A 0.1698 0.1891 0.7959 0.092 Uiso d R 1 . .
H HW5B 0.3185 0.2198 0.8040 0.092 Uiso d R 1 . .
O OW6 0.3635(6) 0.25918(11) 0.5216(3) 0.0536(11) Uani d . 1 . .
H HW6A 0.3927 0.2793 0.5723 0.064 Uiso d R 1 . .
H HW6B 0.4312 0.2386 0.5545 0.064 Uiso d R 1 . .
O OW7 0.9155(6) 0.20440(13) 0.8111(3) 0.0589(11) Uani d . 1 . .
H HW7A 0.8662 0.1781 0.8182 0.071 Uiso d R 1 . .
H HW7B 0.8881 0.2207 0.8634 0.071 Uiso d R 1 . .
O OW8 0.4647(6) 0.26328(12) 0.9142(4) 0.0279(9) Uani d P 0.75 . .
H HW8A 0.4693 0.2841 0.8685 0.033 Uiso d PR 0.75 A .
H HW8B 0.5802 0.2546 0.9405 0.033 Uiso d PR 0.75 . .
O OW8' 0.477(2) 0.2319(4) 1.0368(17) 0.061(5) Uani d P 0.25 A -1
H H8' 0.4158 0.2104 1.0082 0.073 Uiso d PR 0.25 A -1
H H8'' 0.5963 0.2359 1.0493 0.073 Uiso d PR 0.25 A -1

loop_
_atom_site_aniso_label
_atom_site_aniso_U_11
_atom_site_aniso_U_22
_atom_site_aniso_U_33
_atom_site_aniso_U_12
_atom_site_aniso_U_13
_atom_site_aniso_U_23
Cd1 0.0292(2) 0.03009(19) 0.02268(19) 0.00057(15) 0.00189(14) -0.00493(14)
O1 0.044(2) 0.054(2) 0.0225(17) -0.0072(17) 0.0024(16) -0.0039(15)
OW1 0.0296(17) 0.0403(18) 0.0240(16) -0.0001(14) 0.0079(14) 0.0083(14)
O2 0.036(2) 0.064(2) 0.034(2) -0.0091(18) 0.0051(16) -0.0191(18)
OW2 0.034(2) 0.092(3) 0.036(2) 0.028(2) -0.0080(17) -0.033(2)
O3 0.044(2) 0.0315(17) 0.0209(16) -0.0052(15) 0.0032(15) -0.0013(13)
OW3 0.068(3) 0.039(2) 0.035(2) -0.0166(19) -0.0034(19) -0.0003(16)
O4 0.0363(19) 0.0418(19) 0.0182(16) -0.0087(15) 0.0019(14) 0.0018(13)
O5 0.0340(18) 0.0456(19) 0.0220(17) -0.0038(15) 0.0032(14) -0.0081(15)
N1 0.0227(19) 0.0261(18) 0.026(2) 0.0014(16) 0.0030(16) -0.0035(16)
N2 0.0241(19) 0.0296(19) 0.0224(19) 0.0020(15) 0.0016(16) -0.0012(15)
C1 0.033(3) 0.026(2) 0.044(3) -0.003(2) 0.015(2) -0.002(2)
C2 0.036(3) 0.034(3) 0.038(3) 0.002(2) 0.012(2) 0.010(2)
C3 0.032(3) 0.037(2) 0.027(2) 0.006(2) 0.011(2) 0.005(2)
C4 0.020(2) 0.033(2) 0.023(2) 0.0041(19) 0.0023(18) 0.0000(19)
C5 0.021(2) 0.035(2) 0.031(3) 0.0055(19) 0.009(2) -0.006(2)
C6 0.021(2) 0.030(2) 0.021(2) 0.0025(18) 0.0029(18) -0.0022(17)
C7 0.028(2) 0.029(2) 0.032(3) -0.0005(19) 0.003(2) -0.007(2)
C8 0.039(3) 0.025(2) 0.035(3) -0.003(2) 0.009(2) 0.005(2)
C9 0.035(3) 0.034(2) 0.023(2) 0.004(2) 0.007(2) 0.0049(19)
C10 0.019(2) 0.025(2) 0.021(2) 0.0022(17) 0.0026(17) -0.0035(17)
C11 0.017(2) 0.029(2) 0.027(2) 0.0039(18) 0.0060(18) 0.0015(18)
C12 0.016(2) 0.038(2) 0.022(2) 0.0006(19) 0.0060(18) -0.0037(19)
C13 0.018(2) 0.028(2) 0.026(2) 0.0011(17) 0.0085(18) -0.0039(18)
C14 0.021(2) 0.028(2) 0.025(2) 0.0008(18) 0.0085(18) -0.0035(18)
C15 0.016(2) 0.038(2) 0.027(2) 0.0002(19) 0.0053(18) -0.006(2)
C16 0.024(2) 0.039(3) 0.039(3) -0.007(2) 0.009(2) -0.018(2)
C17 0.033(3) 0.030(2) 0.040(3) -0.006(2) 0.014(2) -0.001(2)
C18 0.024(2) 0.034(2) 0.027(2) 0.0000(19) 0.0061(19) 0.0018(19)
C19 0.020(2) 0.047(3) 0.027(2) 0.008(2) 0.002(2) -0.010(2)
OW4 0.035(2) 0.115(4) 0.034(2) -0.009(2) 0.0048(18) 0.020(2)
OW5 0.085(3) 0.096(3) 0.061(3) -0.034(3) 0.041(3) -0.030(3)
OW6 0.090(3) 0.0289(18) 0.035(2) 0.0020(19) 0.008(2) 0.0007(15)
OW7 0.068(3) 0.069(3) 0.041(2) -0.021(2) 0.018(2) -0.0136(19)
OW8 0.036(2) 0.0227(19) 0.025(2) 0.0051(17) 0.0096(19) 0.0136(16)
OW8' 0.060(10) 0.038(8) 0.096(14) -0.021(8) 0.040(10) 0.007(8)

loop_
_atom_type_symbol
_atom_type_description
_atom_type_scat_dispersion_real
_atom_type_scat_dispersion_imag
_atom_type_scat_source
C C 0.0033 0.0016 'International Tables Vol C Tables 4.2.6.8 and 6.1.1.4'
H H 0.0000 0.0000 'International Tables Vol C Tables 4.2.6.8 and 6.1.1.4'
Cd Cd -0.8075 1.2024 'International Tables Vol C Tables 4.2.6.8 and 6.1.1.4'
N N 0.0061 0.0033 'International Tables Vol C Tables 4.2.6.8 and 6.1.1.4'
O O 0.0106 0.0060 'International Tables Vol C Tables 4.2.6.8 and 6.1.1.4'

loop_
_geom_angle_atom_site_label_1
_geom_angle_atom_site_label_2
_geom_angle_atom_site_label_3
_geom_angle_site_symmetry_1
_geom_angle_site_symmetry_3
_geom_angle
_geom_angle_publ_flag
OW2 Cd1 OW1 . . 174.63(14) ?
OW2 Cd1 O1 . . 93.95(13) ?
OW1 Cd1 O1 . . 89.31(12) ?
OW2 Cd1 N2 . . 94.20(13) ?
OW1 Cd1 N2 . . 87.35(11) ?
O1 Cd1 N2 . . 125.57(12) ?
OW2 Cd1 OW3 . . 84.62(15) ?
OW1 Cd1 OW3 . . 91.66(12) ?
O1 Cd1 OW3 . . 81.41(12) ?
N2 Cd1 OW3 . . 152.96(12) ?
OW2 Cd1 N1 . . 85.60(13) ?
OW1 Cd1 N1 . . 89.90(11) ?
O1 Cd1 N1 . . 160.53(12) ?
N2 Cd1 N1 . . 73.81(12) ?
OW3 Cd1 N1 . . 79.17(12) ?
OW2 Cd1 O2 . . 90.23(14) ?
OW1 Cd1 O2 . . 95.13(11) ?
O1 Cd1 O2 . . 51.81(11) ?
N2 Cd1 O2 . . 74.44(11) ?
OW3 Cd1 O2 . . 132.49(11) ?
N1 Cd1 O2 . . 147.56(11) ?
C19 O1 Cd1 . . 101.1(3) ?
Cd1 OW1 HW1A . . 113.1 ?
Cd1 OW1 HW1B . . 114.9 ?
HW1A OW1 HW1B . . 107.4 ?
C19 O2 Cd1 . . 85.4(3) ?
Cd1 OW2 HW2A . . 117.1 ?
Cd1 OW2 HW2B . . 131.0 ?
HW2A OW2 HW2B . . 111.6 ?
Cd1 OW3 HW3A . . 117.0 ?
Cd1 OW3 HW3B . . 127.6 ?
HW3A OW3 HW3B . . 102.0 ?
C11 N1 C1 . . 114.3(4) ?
C11 N1 Cd1 . . 107.9(3) ?
C1 N1 Cd1 . . 137.8(3) ?
C10 N2 C9 . . 114.5(4) ?
C10 N2 Cd1 . . 109.7(3) ?
C9 N2 Cd1 . . 135.7(3) ?
N1 C1 C2 . . 123.3(4) ?
N1 C1 H1 . . 118.3 ?
C2 C1 H1 . . 118.3 ?
C1 C2 C3 . . 121.0(4) ?
C1 C2 H2A . . 119.5 ?
C3 C2 H2A . . 119.5 ?
C4 C3 C2 . . 116.4(4) ?
C4 C3 H3 . . 121.8 ?
C2 C3 H3 . . 121.8 ?
C3 C4 C11 . . 118.3(4) ?
C3 C4 C5 . . 133.5(4) ?
C11 C4 C5 . . 108.2(4) ?
O5 C5 C4 . . 128.2(4) ?
O5 C5 C6 . . 126.4(4) ?
C4 C5 C6 . . 105.4(4) ?
C7 C6 C10 . . 118.9(4) ?
C7 C6 C5 . . 133.6(4) ?
C10 C6 C5 . . 107.4(4) ?
C6 C7 C8 . . 116.2(4) ?
C6 C7 H7 . . 121.9 ?
C8 C7 H7 . . 121.9 ?
C9 C8 C7 . . 121.0(4) ?
C9 C8 H8 . . 119.5 ?
C7 C8 H8 . . 119.5 ?
N2 C9 C8 . . 123.2(4) ?
N2 C9 H9 . . 118.4 ?
C8 C9 H9 . . 118.4 ?
N2 C10 C6 . . 126.2(4) ?
N2 C10 C11 . . 123.5(4) ?
C6 C10 C11 . . 110.2(4) ?
N1 C11 C4 . . 126.6(4) ?
N1 C11 C10 . . 124.6(4) ?
C4 C11 C10 . . 108.8(4) ?
O3 C12 O4 . . 124.3(4) ?
O3 C12 C13 . . 118.7(4) ?
O4 C12 C13 . . 117.1(4) ?
C14 C13 C18 . . 118.7(4) ?
C14 C13 C12 . . 121.6(4) ?
C18 C13 C12 . . 119.7(4) ?
C13 C14 C15 . . 121.6(4) ?
C13 C14 H14 . . 119.2 ?
C15 C14 H14 . . 119.2 ?
C16 C15 C14 . . 118.8(4) ?
C16 C15 C19 . . 120.0(4) ?
C14 C15 C19 . . 121.2(4) ?
C17 C16 C15 . . 121.1(4) ?
C17 C16 H16 . . 119.4 ?
C15 C16 H16 . . 119.4 ?
C16 C17 C18 . . 120.0(4) ?
C16 C17 H17 . . 120.0 ?
C18 C17 H17 . . 120.0 ?
C17 C18 C13 . . 119.9(4) ?
C17 C18 H18 . . 120.1 ?
C13 C18 H18 . . 120.1 ?
O2 C19 O1 . . 121.7(4) ?
O2 C19 C15 . . 119.6(5) ?
O1 C19 C15 . . 118.8(4) ?
HW4A OW4 HW4B . . 104.8 ?
HW5A OW5 HW5B . . 109.1 ?
HW6A OW6 HW6B . . 108.2 ?
HW7A OW7 HW7B . . 109.6 ?
OW8' OW8 HW8A . . 163.9 ?
OW8' OW8 HW8B . . 72.6 ?
HW8A OW8 HW8B . . 105.4 ?
OW8 OW8' H8' . . 106.8 ?
OW8 OW8' H8'' . . 81.8 ?
H8' OW8' H8'' . . 126.5 ?

loop_
_geom_bond_atom_site_label_1
_geom_bond_atom_site_label_2
_geom_bond_site_symmetry_2
_geom_bond_distance
_geom_bond_publ_flag
Cd1 OW2 . 2.219(3) ?
Cd1 OW1 . 2.264(3) ?
Cd1 O1 . 2.302(3) ?
Cd1 N2 . 2.431(4) ?
Cd1 OW3 . 2.449(3) ?
Cd1 N1 . 2.492(4) ?
Cd1 O2 . 2.645(4) ?
O1 C19 . 1.260(6) ?
OW1 HW1A . 0.8387 ?
OW1 HW1B . 0.8379 ?
O2 C19 . 1.241(5) ?
OW2 HW2A . 0.8440 ?
OW2 HW2B . 0.8887 ?
O3 C12 . 1.252(5) ?
OW3 HW3A . 0.8910 ?
OW3 HW3B . 0.8352 ?
O4 C12 . 1.259(5) ?
O5 C5 . 1.206(5) ?
N1 C11 . 1.323(6) ?
N1 C1 . 1.346(6) ?
N2 C10 . 1.336(5) ?
N2 C9 . 1.345(6) ?
C1 C2 . 1.385(7) ?
C1 H1 . 0.9300 ?
C2 C3 . 1.387(7) ?
C2 H2A . 0.9300 ?
C3 C4 . 1.376(6) ?
C3 H3 . 0.9300 ?
C4 C11 . 1.394(6) ?
C4 C5 . 1.501(6) ?
C5 C6 . 1.511(6) ?
C6 C7 . 1.372(6) ?
C6 C10 . 1.388(6) ?
C7 C8 . 1.394(6) ?
C7 H7 . 0.9300 ?
C8 C9 . 1.386(6) ?
C8 H8 . 0.9300 ?
C9 H9 . 0.9300 ?
C10 C11 . 1.467(6) ?
C12 C13 . 1.508(6) ?
C13 C14 . 1.381(6) ?
C13 C18 . 1.404(6) ?
C14 C15 . 1.386(6) ?
C14 H14 . 0.9300 ?
C15 C16 . 1.383(7) ?
C15 C19 . 1.502(6) ?
C16 C17 . 1.370(7) ?
C16 H16 . 0.9300 ?
C17 C18 . 1.393(6) ?
C17 H17 . 0.9300 ?
C18 H18 . 0.9300 ?
OW4 HW4A . 0.9335 ?
OW4 HW4B . 0.8417 ?
OW5 HW5A . 0.8459 ?
OW5 HW5B . 0.9059 ?
OW6 HW6A . 0.8383 ?
OW6 HW6B . 0.8348 ?
OW7 HW7A . 0.9227 ?
OW7 HW7B . 0.8391 ?
OW8 OW8' . 1.663(16) ?
OW8 HW8A . 0.8407 ?
OW8 HW8B . 0.8376 ?
OW8' H8' . 0.8260 ?
OW8' H8'' . 0.8296 ?

loop_
_geom_hbond_atom_site_label_D
_geom_hbond_atom_site_label_H
_geom_hbond_atom_site_label_A
_geom_hbond_site_symmetry_A
_geom_hbond_distance_DH
_geom_hbond_distance_HA
_geom_hbond_distance_DA
_geom_hbond_angle_DHA
OW1 HW1A O4 1_554 0.84 1.82 2.660(4) 177.3
OW1 HW1B OW4 1_655 0.84 1.88 2.705(5) 167.5
OW2 HW2A O4 1_454 0.84 1.95 2.700(5) 147.9
OW3 HW3B OW8 4_665 0.84 2.11 2.945(6) 173.5
OW3 HW3A OW7 . 0.89 1.93 2.756(5) 154.1
OW5 HW5A OW7 1_455 0.85 1.93 2.714(6) 153.9
OW4 HW4B O2 . 0.84 1.96 2.787(5) 167.1
OW6 HW6A O3 4_565 0.84 1.90 2.725(5) 166.0
OW7 HW7B OW6 4_666 0.84 1.91 2.715(5) 159.1
OW8 HW8A O3 4_565 0.84 1.92 2.717(5) 158.0
OW8 HW8A O4 4_565 0.84 2.52 3.230(5) 143.4
OW8 HW8B OW6 4_666 0.84 2.01 2.839(6) 171.6
OW6 HW6B OW3 . 0.83 2.37 3.079(5) 143.8
OW6 HW6B OW2 . 0.83 2.51 3.055(6) 124.2
OW7 HW7A O1 . 0.92 1.78 2.646(5) 154.7

loop_
_geom_torsion_atom_site_label_1
_geom_torsion_atom_site_label_2
_geom_torsion_atom_site_label_3
_geom_torsion_atom_site_label_4
_geom_torsion_site_symmetry_1
_geom_torsion_site_symmetry_2
_geom_torsion_site_symmetry_3
_geom_torsion_site_symmetry_4
_geom_torsion
_geom_torsion_publ_flag
OW2 Cd1 O1 C19 . . . . 86.5(3) ?
OW1 Cd1 O1 C19 . . . . -97.7(3) ?
N2 Cd1 O1 C19 . . . . -11.5(3) ?
OW3 Cd1 O1 C19 . . . . 170.5(3) ?
N1 Cd1 O1 C19 . . . . 174.5(3) ?
O2 Cd1 O1 C19 . . . . -0.7(3) ?
OW2 Cd1 O2 C19 . . . . -94.2(3) ?
OW1 Cd1 O2 C19 . . . . 85.7(3) ?
O1 Cd1 O2 C19 . . . . 0.7(3) ?
N2 Cd1 O2 C19 . . . . 171.5(3) ?
OW3 Cd1 O2 C19 . . . . -11.3(3) ?
N1 Cd1 O2 C19 . . . . -176.3(3) ?
OW2 Cd1 N1 C11 . . . . -99.8(3) ?
OW1 Cd1 N1 C11 . . . . 83.2(3) ?
O1 Cd1 N1 C11 . . . . 170.8(3) ?
N2 Cd1 N1 C11 . . . . -4.1(3) ?
OW3 Cd1 N1 C11 . . . . 174.9(3) ?
O2 Cd1 N1 C11 . . . . -16.3(4) ?
OW2 Cd1 N1 C1 . . . . 78.2(4) ?
OW1 Cd1 N1 C1 . . . . -98.9(4) ?
O1 Cd1 N1 C1 . . . . -11.2(7) ?
N2 Cd1 N1 C1 . . . . 173.9(5) ?
OW3 Cd1 N1 C1 . . . . -7.2(4) ?
O2 Cd1 N1 C1 . . . . 161.7(4) ?
OW2 Cd1 N2 C10 . . . . 89.9(3) ?
OW1 Cd1 N2 C10 . . . . -85.0(3) ?
O1 Cd1 N2 C10 . . . . -172.2(3) ?
OW3 Cd1 N2 C10 . . . . 3.5(5) ?
N1 Cd1 N2 C10 . . . . 5.7(3) ?
O2 Cd1 N2 C10 . . . . 179.0(3) ?
OW2 Cd1 N2 C9 . . . . -93.6(4) ?
OW1 Cd1 N2 C9 . . . . 91.6(4) ?
O1 Cd1 N2 C9 . . . . 4.3(5) ?
OW3 Cd1 N2 C9 . . . . -180.0(4) ?
N1 Cd1 N2 C9 . . . . -177.8(4) ?
O2 Cd1 N2 C9 . . . . -4.5(4) ?
C11 N1 C1 C2 . . . . -1.6(6) ?
Cd1 N1 C1 C2 . . . . -179.5(3) ?
N1 C1 C2 C3 . . . . -0.1(8) ?
C1 C2 C3 C4 . . . . 1.2(7) ?
C2 C3 C4 C11 . . . . -0.6(6) ?
C2 C3 C4 C5 . . . . 178.9(5) ?
C3 C4 C5 O5 . . . . 2.2(8) ?
C11 C4 C5 O5 . . . . -178.2(4) ?
C3 C4 C5 C6 . . . . -177.5(5) ?
C11 C4 C5 C6 . . . . 2.1(5) ?
O5 C5 C6 C7 . . . . -5.5(8) ?
C4 C5 C6 C7 . . . . 174.2(5) ?
O5 C5 C6 C10 . . . . 179.0(4) ?
C4 C5 C6 C10 . . . . -1.2(4) ?
C10 C6 C7 C8 . . . . 0.8(6) ?
C5 C6 C7 C8 . . . . -174.3(4) ?
C6 C7 C8 C9 . . . . -1.4(7) ?
C10 N2 C9 C8 . . . . 0.0(6) ?
Cd1 N2 C9 C8 . . . . -176.4(3) ?
C7 C8 C9 N2 . . . . 1.0(7) ?
C9 N2 C10 C6 . . . . -0.6(6) ?
Cd1 N2 C10 C6 . . . . 176.7(3) ?
C9 N2 C10 C11 . . . . 175.5(4) ?
Cd1 N2 C10 C11 . . . . -7.2(5) ?
C7 C6 C10 N2 . . . . 0.2(7) ?
C5 C6 C10 N2 . . . . 176.5(4) ?
C7 C6 C10 C11 . . . . -176.3(4) ?
C5 C6 C10 C11 . . . . 0.0(5) ?
C1 N1 C11 C4 . . . . 2.4(6) ?
Cd1 N1 C11 C4 . . . . -179.1(4) ?
C1 N1 C11 C10 . . . . -176.2(4) ?
Cd1 N1 C11 C10 . . . . 2.3(5) ?
C3 C4 C11 N1 . . . . -1.3(7) ?
C5 C4 C11 N1 . . . . 179.0(4) ?
C3 C4 C11 C10 . . . . 177.5(4) ?
C5 C4 C11 C10 . . . . -2.2(5) ?
N2 C10 C11 N1 . . . . 3.6(7) ?
C6 C10 C11 N1 . . . . -179.7(4) ?
N2 C10 C11 C4 . . . . -175.2(4) ?
C6 C10 C11 C4 . . . . 1.4(5) ?
O3 C12 C13 C14 . . . . 7.0(6) ?
O4 C12 C13 C14 . . . . -172.5(4) ?
O3 C12 C13 C18 . . . . -174.5(4) ?
O4 C12 C13 C18 . . . . 5.9(6) ?
C18 C13 C14 C15 . . . . 1.0(6) ?
C12 C13 C14 C15 . . . . 179.5(4) ?
C13 C14 C15 C16 . . . . -0.6(6) ?
C13 C14 C15 C19 . . . . 180.0(4) ?
C14 C15 C16 C17 . . . . -0.1(7) ?
C19 C15 C16 C17 . . . . 179.3(4) ?
C15 C16 C17 C18 . . . . 0.3(7) ?
C16 C17 C18 C13 . . . . 0.1(7) ?
C14 C13 C18 C17 . . . . -0.8(6) ?
C12 C13 C18 C17 . . . . -179.3(4) ?
Cd1 O2 C19 O1 . . . . -1.1(4) ?
Cd1 O2 C19 C15 . . . . 179.9(4) ?
Cd1 O1 C19 O2 . . . . 1.3(5) ?
Cd1 O1 C19 C15 . . . . -179.7(3) ?
C16 C15 C19 O2 . . . . 14.8(6) ?
C14 C15 C19 O2 . . . . -165.8(4) ?
C16 C15 C19 O1 . . . . -164.2(4) ?
C14 C15 C19 O1 . . . . 15.2(6) ?
